data_4088727
loop_
_publ_author_name
'Ermert, David M.'
'Gordon, Jesse B.'
'Abboud, Khalil A.'
'Murray, Leslie J.'

_publ_section_title
;
 Synthesis of Trinuclear Tin(II), Germanium(II), and Aluminum(III)
 Cyclophane Complexes
;
_journal_issue 21
_journal_name_full Organometallics
_journal_page_first 3651
_journal_paper_doi 10.1021/acs.organomet.6b00354
_journal_volume 35
_journal_year 2016
_chemical_formula_moiety 'C45 H63 N6 Cl3 Sn3, 4(C4H8O1)'
_chemical_formula_sum 'C61 H95 Cl3 N6 O4 Sn3'
_chemical_formula_weight 1438.84
_space_group_crystal_system triclinic
_space_group_IT_number 2
_space_group_name_Hall '-P 1'
_space_group_name_H-M_alt 'P -1'
_atom_sites_solution_hydrogens geom
_audit_creation_method SHELXL-2013
_audit_update_record
;
2013-12-17 # Formatted by publCIF

;
_cell_angle_alpha 85.9477(17)
_cell_angle_beta 82.3548(16)
_cell_angle_gamma 76.8208(16)
_cell_formula_units_Z 4
_cell_length_a 16.0779(16)
_cell_length_b 18.9798(19)
_cell_length_c 22.291(2)
_cell_measurement_reflns_used 9810
_cell_measurement_temperature 100(2)
_cell_measurement_theta_max 28.0
_cell_measurement_theta_min 2.0
_cell_volume 6558.4(11)
_computing_cell_refinement 'Bruker APEX2'
_computing_data_collection 'Bruker APEX2 (Bruker, 2008)'
_computing_data_reduction 'Bruker SAINT (Bruker, 2008)'
_computing_molecular_graphics 'SHELXL-2013 (Sheldrick, 2013)'
_computing_publication_material 'SHELXL-2013 (Sheldrick, 2013)'
_computing_structure_refinement 'SHELXL-2013 (Sheldrick, 2013)'
_computing_structure_solution 'SHELXL-2013 (Sheldrick, 2013)'
_diffrn_ambient_temperature 100(2)
_diffrn_measured_fraction_theta_full 0.979
_diffrn_measured_fraction_theta_max 0.969
_diffrn_measurement_device_type 'Bruker APEX-II DUO'
_diffrn_measurement_method 'phi and omega scans'
_diffrn_radiation_type MoK\a
_diffrn_radiation_wavelength 0.71073
_diffrn_reflns_av_R_equivalents 0.0793
_diffrn_reflns_av_unetI/netI 0.1249
_diffrn_reflns_Laue_measured_fraction_full 0.979
_diffrn_reflns_Laue_measured_fraction_max 0.969
_diffrn_reflns_limit_h_max 20
_diffrn_reflns_limit_h_min -20
_diffrn_reflns_limit_k_max 23
_diffrn_reflns_limit_k_min -24
_diffrn_reflns_limit_l_max 28
_diffrn_reflns_limit_l_min -28
_diffrn_reflns_number 52355
_diffrn_reflns_point_group_measured_fraction_full 0.979
_diffrn_reflns_point_group_measured_fraction_max 0.969
_diffrn_reflns_theta_full 25.242
_diffrn_reflns_theta_max 27.499
_diffrn_reflns_theta_min 0.922
_diffrn_source 'fine-focus sealed tube'
_exptl_absorpt_coefficient_mu 1.304
_exptl_absorpt_correction_T_max 0.8491
_exptl_absorpt_correction_T_min 0.7339
_exptl_absorpt_correction_type analytical
_exptl_absorpt_process_details 'based on measured indexed crystal faces, Bruker SHELXTL  v6.14 (Bruker 2008)'
_exptl_crystal_colour yellow
_exptl_crystal_density_diffrn 1.457
_exptl_crystal_description Irregular
_exptl_crystal_F_000 2944
_exptl_crystal_size_max 0.41
_exptl_crystal_size_mid 0.32
_exptl_crystal_size_min 0.21
_refine_diff_density_max 1.681
_refine_diff_density_min -1.487
_refine_diff_density_rms 0.130
_refine_ls_extinction_method none
_refine_ls_goodness_of_fit_ref 0.877
_refine_ls_hydrogen_treatment constr
_refine_ls_matrix_type full
_refine_ls_number_parameters 1051
_refine_ls_number_reflns 29170
_refine_ls_number_restraints 0
_refine_ls_restrained_S_all 0.877
_refine_ls_R_factor_all 0.0824
_refine_ls_R_factor_gt 0.0477
_refine_ls_shift/su_max 0.002
_refine_ls_shift/su_mean 0.000
_refine_ls_structure_factor_coef Fsqd
_refine_ls_weighting_details 'w=1/[\s^2^(Fo^2^)+(0.0366P)^2^] where P=(Fo^2^+2Fc^2^)/3'
_refine_ls_weighting_scheme calc
_refine_ls_wR_factor_gt 0.1065
_refine_ls_wR_factor_ref 0.1159
_reflns_Friedel_coverage 0.000
_reflns_number_gt 17287
_reflns_number_total 29170
_reflns_threshold_expression 'I > 2\s(I)'
_cod_data_source_file om6b00354_si_002.cif
_cod_data_source_block jess16
_cod_database_code 4088727
_shelx_space_group_comment
; 
The symmetry employed for this shelxl refinement is uniquely defined 
by the following loop, which should always be used as a source of 
symmetry information in preference to the above space-group names. 
They are only intended as comments. 
;
_shelxl_version_number 2013-3

loop_
_space_group_symop_operation_xyz
'x, y, z'
'-x, -y, -z'

loop_
_atom_site_label
_atom_site_type_symbol
_atom_site_fract_x
_atom_site_fract_y
_atom_site_fract_z
_atom_site_U_iso_or_equiv
_atom_site_adp_type
_atom_site_occupancy
_atom_site_site_symmetry_order
_atom_site_calc_flag
_atom_site_refinement_flags_posn
_atom_site_refinement_flags_adp
Sn1A Sn 1.13875(2) -0.65791(2) -0.33115(2) 0.02401(9) Uani 1 1 d . .
Sn2A Sn 1.26620(2) -0.69716(2) -0.49044(2) 0.02585(9) Uani 1 1 d . .
Sn3A Sn 1.35588(2) -0.81893(2) -0.34560(2) 0.02352(9) Uani 1 1 d . .
Cl1A Cl 1.00136(10) -0.56166(7) -0.32651(6) 0.0359(3) Uani 1 1 d . .
Cl2A Cl 1.34714(10) -0.72216(8) -0.59475(6) 0.0386(4) Uani 1 1 d . .
Cl3A Cl 1.41855(9) -0.90242(7) -0.26153(5) 0.0297(3) Uani 1 1 d . .
N1A N 1.1760(3) -0.6177(2) -0.25047(17) 0.0228(9) Uani 1 1 d . .
N2A N 1.0707(3) -0.7236(2) -0.26851(17) 0.0235(9) Uani 1 1 d . .
N3A N 1.2489(3) -0.5802(2) -0.50670(18) 0.0283(10) Uani 1 1 d . .
N4A N 1.1433(3) -0.6875(2) -0.52465(17) 0.0261(10) Uani 1 1 d . .
N5A N 1.4852(3) -0.8085(2) -0.38096(17) 0.0242(10) Uani 1 1 d . .
N6A N 1.3782(3) -0.9148(2) -0.39842(17) 0.0230(10) Uani 1 1 d . .
C1A C 1.2451(3) -0.5773(3) -0.2595(2) 0.0284(12) Uani 1 1 d . .
H1AA H 1.2780 -0.5870 -0.2242 0.034 Uiso 1 1 calc R U
H1AB H 1.2192 -0.5247 -0.2621 0.034 Uiso 1 1 calc R U
C2A C 1.1291(3) -0.6172(3) -0.1963(2) 0.0260(12) Uani 1 1 d . .
C3A C 1.0628(3) -0.6522(3) -0.1815(2) 0.0263(12) Uani 1 1 d . .
H3AA H 1.0286 -0.6389 -0.1442 0.032 Uiso 1 1 calc R U
C4A C 1.0369(3) -0.7047(3) -0.2122(2) 0.0258(12) Uani 1 1 d . .
C5A C 1.0380(3) -0.7814(3) -0.2953(2) 0.0278(12) Uani 1 1 d . .
H5AA H 0.9785 -0.7613 -0.3048 0.033 Uiso 1 1 calc R U
H5AB H 1.0367 -0.8223 -0.2654 0.033 Uiso 1 1 calc R U
C6A C 1.1510(4) -0.5783(3) -0.1455(2) 0.0302(13) Uani 1 1 d . .
H6AA H 1.1603 -0.5307 -0.1607 0.045 Uiso 1 1 calc R U
H6AB H 1.2035 -0.6069 -0.1303 0.045 Uiso 1 1 calc R U
H6AC H 1.1035 -0.5723 -0.1125 0.045 Uiso 1 1 calc R U
C7A C 0.9714(4) -0.7409(3) -0.1775(2) 0.0375(14) Uani 1 1 d . .
H7AA H 0.9268 -0.7423 -0.2031 0.056 Uiso 1 1 calc R U
H7AB H 0.9453 -0.7139 -0.1414 0.056 Uiso 1 1 calc R U
H7AC H 0.9991 -0.7904 -0.1654 0.056 Uiso 1 1 calc R U
C8A C 1.3161(4) -0.5493(3) -0.4866(2) 0.0331(13) Uani 1 1 d . .
H8AA H 1.2944 -0.4965 -0.4819 0.040 Uiso 1 1 calc R U
H8AB H 1.3671 -0.5565 -0.5176 0.040 Uiso 1 1 calc R U
C9A C 1.1905(4) -0.5394(3) -0.5393(2) 0.0330(14) Uani 1 1 d . .
C10A C 1.1250(4) -0.5626(3) -0.5610(2) 0.0318(13) Uani 1 1 d . .
H10B H 1.0907 -0.5269 -0.5849 0.038 Uiso 1 1 calc R U
C11A C 1.1003(3) -0.6281(3) -0.5545(2) 0.0302(13) Uani 1 1 d . .
C12A C 1.1134(4) -0.7559(3) -0.5211(2) 0.0304(13) Uani 1 1 d . .
H12C H 1.1432 -0.7859 -0.5555 0.037 Uiso 1 1 calc R U
H12D H 1.0508 -0.7452 -0.5241 0.037 Uiso 1 1 calc R U
C13A C 1.1911(4) -0.4598(3) -0.5536(3) 0.0398(15) Uani 1 1 d . .
H13D H 1.2492 -0.4553 -0.5705 0.060 Uiso 1 1 calc R U
H13E H 1.1737 -0.4330 -0.5163 0.060 Uiso 1 1 calc R U
H13F H 1.1508 -0.4399 -0.5830 0.060 Uiso 1 1 calc R U
C14A C 1.0213(4) -0.6334(3) -0.5824(2) 0.0376(15) Uani 1 1 d . .
H14D H 1.0361 -0.6736 -0.6100 0.056 Uiso 1 1 calc R U
H14E H 1.0003 -0.5880 -0.6050 0.056 Uiso 1 1 calc R U
H14F H 0.9764 -0.6420 -0.5503 0.056 Uiso 1 1 calc R U
C15A C 1.5085(3) -0.7400(3) -0.3675(2) 0.0275(12) Uani 1 1 d . .
H15C H 1.5557 -0.7305 -0.3981 0.033 Uiso 1 1 calc R U
H15D H 1.5296 -0.7455 -0.3273 0.033 Uiso 1 1 calc R U
C16A C 1.5459(3) -0.8631(3) -0.4039(2) 0.0268(12) Uani 1 1 d . .
C17A C 1.5328(3) -0.9306(3) -0.4152(2) 0.0243(12) Uani 1 1 d . .
H17B H 1.5839 -0.9659 -0.4263 0.029 Uiso 1 1 calc R U
C18A C 1.4573(3) -0.9546(3) -0.4130(2) 0.0234(12) Uani 1 1 d . .
C19A C 1.3019(3) -0.9470(3) -0.3989(2) 0.0248(12) Uani 1 1 d . .
H19C H 1.2948 -0.9778 -0.3616 0.030 Uiso 1 1 calc R U
H19D H 1.3109 -0.9779 -0.4342 0.030 Uiso 1 1 calc R U
C20A C 1.6360(3) -0.8530(3) -0.4205(2) 0.0329(13) Uani 1 1 d . .
H20D H 1.6551 -0.8345 -0.3859 0.049 Uiso 1 1 calc R U
H20E H 1.6375 -0.8182 -0.4551 0.049 Uiso 1 1 calc R U
H20F H 1.6743 -0.8995 -0.4314 0.049 Uiso 1 1 calc R U
C21A C 1.4654(4) -1.0324(3) -0.4296(2) 0.0309(13) Uani 1 1 d . .
H21D H 1.4376 -1.0583 -0.3960 0.046 Uiso 1 1 calc R U
H21E H 1.5264 -1.0563 -0.4374 0.046 Uiso 1 1 calc R U
H21F H 1.4375 -1.0328 -0.4660 0.046 Uiso 1 1 calc R U
C22A C 1.3062(4) -0.5985(3) -0.3173(2) 0.0254(12) Uani 1 1 d . .
C23A C 1.2881(3) -0.5625(3) -0.3728(2) 0.0236(11) Uani 1 1 d . .
C24A C 1.3418(4) -0.5856(3) -0.4261(2) 0.0281(12) Uani 1 1 d . .
C25A C 1.4136(3) -0.6407(3) -0.4240(2) 0.0263(12) Uani 1 1 d . .
C26A C 1.4329(3) -0.6768(3) -0.3679(2) 0.0278(12) Uani 1 1 d . .
C27A C 1.3783(3) -0.6559(3) -0.3139(2) 0.0246(12) Uani 1 1 d . .
C28A C 1.2102(4) -0.4990(3) -0.3752(2) 0.0304(13) Uani 1 1 d . .
H28C H 1.1865 -0.4990 -0.4140 0.037 Uiso 1 1 calc R U
H28D H 1.1651 -0.5060 -0.3419 0.037 Uiso 1 1 calc R U
C29A C 1.2318(4) -0.4271(3) -0.3698(3) 0.0396(15) Uani 1 1 d . .
H29D H 1.1805 -0.3884 -0.3734 0.059 Uiso 1 1 calc R U
H29E H 1.2774 -0.4204 -0.4020 0.059 Uiso 1 1 calc R U
H29F H 1.2516 -0.4256 -0.3303 0.059 Uiso 1 1 calc R U
C30A C 1.4757(4) -0.6640(3) -0.4812(2) 0.0324(13) Uani 1 1 d . .
H30C H 1.5013 -0.7165 -0.4773 0.039 Uiso 1 1 calc R U
H30D H 1.4432 -0.6556 -0.5168 0.039 Uiso 1 1 calc R U
C31A C 1.5469(4) -0.6229(4) -0.4917(3) 0.0465(16) Uani 1 1 d . .
H31D H 1.5862 -0.6406 -0.5277 0.070 Uiso 1 1 calc R U
H31E H 1.5786 -0.6304 -0.4563 0.070 Uiso 1 1 calc R U
H31F H 1.5221 -0.5712 -0.4979 0.070 Uiso 1 1 calc R U
C32A C 1.3973(4) -0.6933(3) -0.2538(2) 0.0285(12) Uani 1 1 d . .
H32C H 1.4285 -0.7440 -0.2607 0.034 Uiso 1 1 calc R U
H32D H 1.3422 -0.6947 -0.2284 0.034 Uiso 1 1 calc R U
C33A C 1.4501(4) -0.6574(3) -0.2195(3) 0.0443(16) Uani 1 1 d . .
H33D H 1.4537 -0.6804 -0.1789 0.066 Uiso 1 1 calc R U
H33E H 1.4228 -0.6059 -0.2161 0.066 Uiso 1 1 calc R U
H33F H 1.5082 -0.6625 -0.2413 0.066 Uiso 1 1 calc R U
C34A C 1.0952(3) -0.8085(3) -0.3528(2) 0.0231(11) Uani 1 1 d . .
C35A C 1.0754(3) -0.7747(3) -0.4091(2) 0.0269(12) Uani 1 1 d . .
C36A C 1.1315(3) -0.7974(3) -0.4621(2) 0.0264(12) Uani 1 1 d . .
C37A C 1.2030(3) -0.8543(3) -0.4588(2) 0.0221(11) Uani 1 1 d . .
C38A C 1.2226(3) -0.8879(3) -0.4023(2) 0.0245(12) Uani 1 1 d . .
C39A C 1.1678(3) -0.8642(3) -0.3485(2) 0.0223(11) Uani 1 1 d . .
C40A C 0.9945(3) -0.7156(3) -0.4137(2) 0.0303(13) Uani 1 1 d . .
H40C H 1.0060 -0.6802 -0.4468 0.036 Uiso 1 1 calc R U
H40D H 0.9790 -0.6896 -0.3754 0.036 Uiso 1 1 calc R U
C41A C 0.9192(4) -0.7472(3) -0.4260(3) 0.0425(15) Uani 1 1 d . .
H41D H 0.8692 -0.7077 -0.4314 0.064 Uiso 1 1 calc R U
H41E H 0.9047 -0.7791 -0.3916 0.064 Uiso 1 1 calc R U
H41F H 0.9356 -0.7749 -0.4628 0.064 Uiso 1 1 calc R U
C42A C 1.2606(3) -0.8812(3) -0.5157(2) 0.0267(12) Uani 1 1 d . .
H42C H 1.3192 -0.9033 -0.5055 0.032 Uiso 1 1 calc R U
H42D H 1.2644 -0.8398 -0.5448 0.032 Uiso 1 1 calc R U
C43A C 1.2245(4) -0.9384(3) -0.5455(2) 0.0349(14) Uani 1 1 d . .
H43D H 1.2562 -0.9485 -0.5857 0.052 Uiso 1 1 calc R U
H43E H 1.1634 -0.9194 -0.5492 0.052 Uiso 1 1 calc R U
H43F H 1.2315 -0.9832 -0.5201 0.052 Uiso 1 1 calc R U
C44A C 1.1874(4) -0.8999(3) -0.2878(2) 0.0310(13) Uani 1 1 d . .
H44C H 1.1661 -0.8640 -0.2560 0.037 Uiso 1 1 calc R U
H44D H 1.2505 -0.9162 -0.2881 0.037 Uiso 1 1 calc R U
C45A C 1.1461(4) -0.9644(3) -0.2725(3) 0.0435(16) Uani 1 1 d . .
H45D H 1.1570 -0.9839 -0.2317 0.065 Uiso 1 1 calc R U
H45E H 1.1707 -1.0019 -0.3018 0.065 Uiso 1 1 calc R U
H45F H 1.0839 -0.9490 -0.2740 0.065 Uiso 1 1 calc R U
Sn1B Sn 1.16839(2) -0.78333(2) 0.20869(2) 0.02518(9) Uani 1 1 d . .
Sn2B Sn 1.26296(2) -0.94826(2) 0.10677(2) 0.02736(9) Uani 1 1 d . .
Sn3B Sn 1.27648(2) -0.74818(2) 0.03046(2) 0.02536(9) Uani 1 1 d . .
Cl1B Cl 1.10337(10) -0.80015(8) 0.31701(6) 0.0368(3) Uani 1 1 d . .
Cl2B Cl 1.30948(10) -1.06049(8) 0.04494(6) 0.0414(4) Uani 1 1 d . .
Cl3B Cl 1.29164(10) -0.63021(7) -0.02598(6) 0.0379(3) Uani 1 1 d . .
N1B N 1.0600(3) -0.6928(2) 0.19615(17) 0.0253(10) Uani 1 1 d . .
N2B N 1.2351(3) -0.7045(2) 0.23532(17) 0.0239(10) Uani 1 1 d . .
N3B N 1.1516(3) -0.9930(2) 0.14042(18) 0.0273(10) Uani 1 1 d . .
N4B N 1.3243(3) -1.0070(2) 0.18259(18) 0.0255(10) Uani 1 1 d . .
N5B N 1.2304(3) -0.7800(2) -0.04869(17) 0.0250(10) Uani 1 1 d . .
N6B N 1.4055(3) -0.7973(2) -0.00819(17) 0.0237(10) Uani 1 1 d . .
C1B C 0.9898(3) -0.7075(3) 0.1651(2) 0.0275(12) Uani 1 1 d . .
H1BA H 0.9601 -0.6623 0.1450 0.033 Uiso 1 1 calc R U
H1BB H 0.9472 -0.7250 0.1951 0.033 Uiso 1 1 calc R U
C2B C 1.0435(4) -0.6333(3) 0.2275(2) 0.0285(12) Uani 1 1 d . .
C3B C 1.1048(4) -0.6114(3) 0.2572(2) 0.0307(13) Uani 1 1 d . .
H3BA H 1.0832 -0.5692 0.2799 0.037 Uiso 1 1 calc R U
C4B C 1.1929(4) -0.6417(3) 0.2585(2) 0.0277(12) Uani 1 1 d . .
C5B C 1.3283(3) -0.7288(3) 0.2392(2) 0.0255(12) Uani 1 1 d . .
H5BA H 1.3373 -0.7471 0.2811 0.031 Uiso 1 1 calc R U
H5BB H 1.3558 -0.6870 0.2301 0.031 Uiso 1 1 calc R U
C6B C 0.9574(4) -0.5830(3) 0.2305(3) 0.0440(16) Uani 1 1 d . .
H6BA H 0.9131 -0.6091 0.2478 0.066 Uiso 1 1 calc R U
H6BB H 0.9462 -0.5642 0.1896 0.066 Uiso 1 1 calc R U
H6BC H 0.9561 -0.5427 0.2560 0.066 Uiso 1 1 calc R U
C7B C 1.2423(4) -0.5959(3) 0.2862(2) 0.0362(14) Uani 1 1 d . .
H7BA H 1.2724 -0.6244 0.3185 0.054 Uiso 1 1 calc R U
H7BB H 1.2022 -0.5531 0.3032 0.054 Uiso 1 1 calc R U
H7BC H 1.2843 -0.5807 0.2550 0.054 Uiso 1 1 calc R U
C8B C 1.0770(3) -0.9669(3) 0.1056(2) 0.0298(13) Uani 1 1 d . .
H8BA H 1.0237 -0.9740 0.1307 0.036 Uiso 1 1 calc R U
H8BB H 1.0850 -0.9954 0.0689 0.036 Uiso 1 1 calc R U
C9B C 1.1562(4) -1.0525(3) 0.1754(2) 0.0318(13) Uani 1 1 d . .
C10B C 1.2234(4) -1.0846(3) 0.2087(3) 0.0377(15) Uani 1 1 d . .
H10A H 1.2159 -1.1272 0.2317 0.045 Uiso 1 1 calc R U
C11B C 1.3004(4) -1.0640(3) 0.2135(2) 0.0318(13) Uani 1 1 d . .
C12B C 1.4091(3) -0.9927(3) 0.1916(2) 0.0266(12) Uani 1 1 d . .
H12A H 1.4558 -1.0258 0.1672 0.032 Uiso 1 1 calc R U
H12B H 1.4182 -1.0016 0.2348 0.032 Uiso 1 1 calc R U
C13B C 1.0820(4) -1.0904(3) 0.1819(3) 0.0463(16) Uani 1 1 d . .
H13A H 1.0285 -1.0564 0.1961 0.069 Uiso 1 1 calc R U
H13B H 1.0926 -1.1315 0.2111 0.069 Uiso 1 1 calc R U
H13C H 1.0768 -1.1079 0.1425 0.069 Uiso 1 1 calc R U
C14B C 1.3574(4) -1.1080(3) 0.2574(3) 0.0422(16) Uani 1 1 d . .
H14A H 1.4162 -1.1227 0.2370 0.063 Uiso 1 1 calc R U
H14B H 1.3357 -1.1512 0.2718 0.063 Uiso 1 1 calc R U
H14C H 1.3574 -1.0788 0.2919 0.063 Uiso 1 1 calc R U
C15B C 1.1362(3) -0.7692(3) -0.0452(2) 0.0273(12) Uani 1 1 d . .
H15A H 1.1219 -0.7981 -0.0761 0.033 Uiso 1 1 calc R U
H15B H 1.1108 -0.7176 -0.0542 0.033 Uiso 1 1 calc R U
C16B C 1.2802(3) -0.7974(3) -0.1011(2) 0.0249(12) Uani 1 1 d . .
C17B C 1.3700(4) -0.8035(3) -0.1099(2) 0.0296(13) Uani 1 1 d . .
H17A H 1.3953 -0.8084 -0.1509 0.036 Uiso 1 1 calc R U
C18B C 1.4273(3) -0.8036(3) -0.0687(2) 0.0268(12) Uani 1 1 d . .
C19B C 1.4746(3) -0.8042(3) 0.0316(2) 0.0269(12) Uani 1 1 d . .
H19A H 1.4932 -0.7579 0.0303 0.032 Uiso 1 1 calc R U
H19B H 1.5248 -0.8421 0.0165 0.032 Uiso 1 1 calc R U
C20B C 1.2394(4) -0.8097(3) -0.1555(2) 0.0334(14) Uani 1 1 d . .
H20A H 1.2080 -0.8484 -0.1456 0.050 Uiso 1 1 calc R U
H20B H 1.2843 -0.8237 -0.1894 0.050 Uiso 1 1 calc R U
H20C H 1.1995 -0.7650 -0.1668 0.050 Uiso 1 1 calc R U
C21B C 1.5194(4) -0.8144(3) -0.0947(2) 0.0354(14) Uani 1 1 d . .
H21A H 1.5435 -0.7753 -0.0825 0.053 Uiso 1 1 calc R U
H21B H 1.5238 -0.8140 -0.1390 0.053 Uiso 1 1 calc R U
H21C H 1.5515 -0.8611 -0.0795 0.053 Uiso 1 1 calc R U
C22B C 1.0273(3) -0.7646(3) 0.1179(2) 0.0255(12) Uani 1 1 d . .
C23B C 1.0292(3) -0.8371(3) 0.1315(2) 0.0262(12) Uani 1 1 d . .
C24B C 1.0685(3) -0.8884(3) 0.0875(2) 0.0254(12) Uani 1 1 d . .
C25B C 1.1014(3) -0.8649(3) 0.0295(2) 0.0251(12) Uani 1 1 d . .
C26B C 1.0977(3) -0.7913(3) 0.0164(2) 0.0248(12) Uani 1 1 d . .
C27B C 1.0601(3) -0.7395(3) 0.0596(2) 0.0271(12) Uani 1 1 d . .
C28B C 0.9921(3) -0.8614(3) 0.1928(2) 0.0318(13) Uani 1 1 d . .
H28A H 0.9984 -0.8283 0.2235 0.038 Uiso 1 1 calc R U
H28B H 1.0249 -0.9105 0.2034 0.038 Uiso 1 1 calc R U
C29B C 0.8955(4) -0.8627(3) 0.1948(3) 0.0404(15) Uani 1 1 d . .
H29A H 0.8746 -0.8813 0.2348 0.061 Uiso 1 1 calc R U
H29B H 0.8887 -0.8942 0.1636 0.061 Uiso 1 1 calc R U
H29C H 0.8622 -0.8135 0.1873 0.061 Uiso 1 1 calc R U
C30B C 1.1438(4) -0.9203(3) -0.0186(2) 0.0305(13) Uani 1 1 d . .
H30A H 1.1705 -0.9665 0.0017 0.037 Uiso 1 1 calc R U
H30B H 1.1900 -0.9022 -0.0447 0.037 Uiso 1 1 calc R U
C31B C 1.0782(4) -0.9343(3) -0.0583(2) 0.0400(15) Uani 1 1 d . .
H31A H 1.1068 -0.9717 -0.0869 0.060 Uiso 1 1 calc R U
H31B H 1.0549 -0.8894 -0.0808 0.060 Uiso 1 1 calc R U
H31C H 1.0313 -0.9505 -0.0325 0.060 Uiso 1 1 calc R U
C32B C 1.0567(4) -0.6597(3) 0.0458(2) 0.0324(13) Uani 1 1 d . .
H32A H 1.1066 -0.6543 0.0160 0.039 Uiso 1 1 calc R U
H32B H 1.0614 -0.6367 0.0834 0.039 Uiso 1 1 calc R U
C33B C 0.9734(4) -0.6205(3) 0.0205(3) 0.0442(16) Uani 1 1 d . .
H33A H 0.9733 -0.5690 0.0132 0.066 Uiso 1 1 calc R U
H33B H 0.9238 -0.6259 0.0497 0.066 Uiso 1 1 calc R U
H33C H 0.9697 -0.6416 -0.0177 0.066 Uiso 1 1 calc R U
C34B C 1.3710(3) -0.7878(3) 0.1957(2) 0.0222(11) Uani 1 1 d . .
C35B C 1.3735(3) -0.8599(3) 0.2139(2) 0.0221(11) Uani 1 1 d . .
C36B C 1.4111(3) -0.9144(3) 0.1723(2) 0.0228(11) Uani 1 1 d . .
C37B C 1.4456(3) -0.8971(3) 0.1136(2) 0.0231(11) Uani 1 1 d . .
C38B C 1.4426(3) -0.8238(3) 0.09603(19) 0.0184(10) Uani 1 1 d . .
C39B C 1.4061(3) -0.7690(3) 0.1374(2) 0.0227(11) Uani 1 1 d . .
C40B C 1.3381(3) -0.8811(3) 0.2778(2) 0.0252(12) Uani 1 1 d . .
H40A H 1.2918 -0.8406 0.2940 0.030 Uiso 1 1 calc R U
H40B H 1.3125 -0.9236 0.2762 0.030 Uiso 1 1 calc R U
C41B C 1.4068(3) -0.8991(3) 0.3200(2) 0.0315(13) Uani 1 1 d . .
H41A H 1.3809 -0.9100 0.3609 0.047 Uiso 1 1 calc R U
H41B H 1.4334 -0.8576 0.3208 0.047 Uiso 1 1 calc R U
H41C H 1.4508 -0.9413 0.3057 0.047 Uiso 1 1 calc R U
C42B C 1.4900(4) -0.9569(3) 0.0714(2) 0.0308(13) Uani 1 1 d . .
H42A H 1.4927 -0.9368 0.0291 0.037 Uiso 1 1 calc R U
H42B H 1.4554 -0.9943 0.0746 0.037 Uiso 1 1 calc R U
C43B C 1.5806(4) -0.9922(3) 0.0853(3) 0.0407(15) Uani 1 1 d . .
H43A H 1.6068 -1.0299 0.0564 0.061 Uiso 1 1 calc R U
H43B H 1.5781 -1.0140 0.1266 0.061 Uiso 1 1 calc R U
H43C H 1.6153 -0.9555 0.0821 0.061 Uiso 1 1 calc R U
C44B C 1.4047(3) -0.6899(3) 0.1194(2) 0.0283(12) Uani 1 1 d . .
H44A H 1.4015 -0.6820 0.0753 0.034 Uiso 1 1 calc R U
H44B H 1.3528 -0.6589 0.1408 0.034 Uiso 1 1 calc R U
C45B C 1.4844(4) -0.6685(3) 0.1349(2) 0.0357(14) Uani 1 1 d . .
H45A H 1.4811 -0.6171 0.1238 0.054 Uiso 1 1 calc R U
H45B H 1.5357 -0.6977 0.1123 0.054 Uiso 1 1 calc R U
H45C H 1.4880 -0.6768 0.1784 0.054 Uiso 1 1 calc R U

loop_
_atom_site_aniso_label
_atom_site_aniso_U_11
_atom_site_aniso_U_22
_atom_site_aniso_U_33
_atom_site_aniso_U_23
_atom_site_aniso_U_13
_atom_site_aniso_U_12
Sn1A 0.0313(2) 0.0245(2) 0.01565(17) -0.00101(14) -0.00304(15) -0.00491(16)
Sn2A 0.0326(2) 0.0255(2) 0.01714(17) 0.00046(15) -0.00643(16) -0.00005(16)
Sn3A 0.02452(19) 0.02500(19) 0.01921(18) -0.00289(14) -0.00376(15) -0.00047(15)
Cl1A 0.0450(9) 0.0288(7) 0.0317(7) -0.0029(6) -0.0154(7) 0.0031(6)
Cl2A 0.0444(9) 0.0449(9) 0.0219(7) -0.0068(6) -0.0004(6) -0.0010(7)
Cl3A 0.0322(7) 0.0352(8) 0.0188(6) -0.0014(5) -0.0069(6) 0.0009(6)
N1A 0.023(2) 0.030(2) 0.015(2) -0.0040(18) -0.0049(18) -0.0034(19)
N2A 0.031(2) 0.024(2) 0.015(2) 0.0020(17) 0.0014(19) -0.0067(19)
N3A 0.035(3) 0.027(3) 0.019(2) -0.0006(19) -0.005(2) 0.003(2)
N4A 0.030(2) 0.033(3) 0.014(2) -0.0020(19) -0.0048(19) -0.002(2)
N5A 0.028(2) 0.026(2) 0.015(2) 0.0003(18) -0.0047(19) 0.0002(19)
N6A 0.031(3) 0.023(2) 0.013(2) 0.0000(17) -0.0068(19) -0.0013(19)
C1A 0.031(3) 0.028(3) 0.027(3) -0.001(2) -0.006(2) -0.007(2)
C2A 0.036(3) 0.020(3) 0.017(3) 0.001(2) -0.008(2) 0.006(2)
C3A 0.029(3) 0.030(3) 0.015(2) -0.001(2) 0.005(2) 0.002(2)
C4A 0.027(3) 0.029(3) 0.019(3) 0.004(2) -0.004(2) -0.002(2)
C5A 0.025(3) 0.035(3) 0.022(3) 0.000(2) -0.002(2) -0.003(2)
C6A 0.041(3) 0.031(3) 0.015(2) 0.001(2) -0.005(2) 0.000(3)
C7A 0.040(4) 0.046(4) 0.027(3) -0.008(3) 0.005(3) -0.014(3)
C8A 0.044(4) 0.027(3) 0.022(3) 0.002(2) -0.001(3) 0.000(3)
C9A 0.045(4) 0.028(3) 0.019(3) 0.006(2) 0.003(3) 0.001(3)
C10A 0.036(3) 0.032(3) 0.022(3) 0.004(2) -0.012(3) 0.005(3)
C11A 0.031(3) 0.040(3) 0.011(2) 0.000(2) -0.002(2) 0.009(3)
C12A 0.033(3) 0.036(3) 0.020(3) -0.002(2) -0.006(2) 0.001(3)
C13A 0.046(4) 0.035(3) 0.035(3) 0.008(3) -0.010(3) 0.000(3)
C14A 0.041(4) 0.043(4) 0.021(3) 0.003(3) -0.013(3) 0.009(3)
C15A 0.025(3) 0.034(3) 0.023(3) -0.003(2) -0.009(2) -0.001(2)
C16A 0.025(3) 0.041(3) 0.011(2) 0.007(2) -0.010(2) 0.002(2)
C17A 0.026(3) 0.026(3) 0.019(3) -0.003(2) -0.004(2) 0.002(2)
C18A 0.034(3) 0.025(3) 0.008(2) -0.001(2) -0.006(2) 0.003(2)
C19A 0.029(3) 0.024(3) 0.018(3) 0.002(2) 0.000(2) -0.001(2)
C20A 0.031(3) 0.031(3) 0.033(3) 0.000(2) 0.004(3) -0.004(3)
C21A 0.041(3) 0.028(3) 0.022(3) -0.003(2) -0.008(3) 0.000(3)
C22A 0.038(3) 0.021(3) 0.019(3) -0.001(2) -0.008(2) -0.007(2)
C23A 0.028(3) 0.021(3) 0.025(3) 0.000(2) -0.006(2) -0.011(2)
C24A 0.036(3) 0.028(3) 0.024(3) 0.000(2) -0.001(2) -0.016(3)
C25A 0.032(3) 0.027(3) 0.023(3) 0.000(2) -0.004(2) -0.013(2)
C26A 0.031(3) 0.024(3) 0.029(3) 0.000(2) -0.006(3) -0.007(2)
C27A 0.027(3) 0.028(3) 0.024(3) -0.001(2) -0.008(2) -0.013(2)
C28A 0.038(3) 0.027(3) 0.027(3) 0.001(2) -0.010(3) -0.005(3)
C29A 0.044(4) 0.035(3) 0.037(3) -0.002(3) -0.002(3) -0.006(3)
C30A 0.033(3) 0.034(3) 0.028(3) -0.005(2) 0.005(3) -0.007(3)
C31A 0.041(4) 0.056(4) 0.040(4) -0.002(3) 0.010(3) -0.015(3)
C32A 0.035(3) 0.027(3) 0.023(3) -0.001(2) -0.010(2) -0.003(2)
C33A 0.057(4) 0.045(4) 0.035(3) -0.005(3) -0.022(3) -0.009(3)
C34A 0.024(3) 0.025(3) 0.021(3) -0.004(2) -0.002(2) -0.006(2)
C35A 0.030(3) 0.024(3) 0.027(3) -0.005(2) -0.003(2) -0.005(2)
C36A 0.033(3) 0.029(3) 0.019(3) -0.004(2) -0.008(2) -0.007(2)
C37A 0.025(3) 0.026(3) 0.019(3) -0.003(2) -0.005(2) -0.011(2)
C38A 0.029(3) 0.024(3) 0.027(3) 0.004(2) -0.015(2) -0.014(2)
C39A 0.026(3) 0.025(3) 0.020(3) 0.000(2) -0.004(2) -0.012(2)
C40A 0.030(3) 0.029(3) 0.030(3) -0.004(2) -0.006(3) 0.001(2)
C41A 0.030(3) 0.044(4) 0.055(4) -0.010(3) -0.008(3) -0.005(3)
C42A 0.027(3) 0.028(3) 0.021(3) -0.001(2) -0.001(2) 0.001(2)
C43A 0.040(3) 0.035(3) 0.032(3) -0.009(3) -0.011(3) -0.006(3)
C44A 0.040(3) 0.029(3) 0.023(3) 0.000(2) -0.006(3) -0.006(3)
C45A 0.057(4) 0.039(4) 0.033(3) 0.002(3) 0.000(3) -0.012(3)
Sn1B 0.0275(2) 0.0270(2) 0.01987(18) -0.00400(15) -0.00592(16) -0.00096(16)
Sn2B 0.0283(2) 0.0313(2) 0.02364(19) 0.00285(16) -0.00880(16) -0.00692(16)
Sn3B 0.02582(19) 0.0330(2) 0.01598(17) -0.00459(15) -0.00431(15) -0.00184(16)
Cl1B 0.0424(8) 0.0464(9) 0.0219(7) 0.0035(6) -0.0051(6) -0.0114(7)
Cl2B 0.0396(9) 0.0457(9) 0.0362(8) -0.0097(7) -0.0088(7) 0.0010(7)
Cl3B 0.0467(9) 0.0311(8) 0.0367(8) 0.0007(6) -0.0163(7) -0.0048(7)
N1B 0.030(2) 0.027(2) 0.019(2) -0.0003(18) -0.0020(19) -0.005(2)
N2B 0.030(2) 0.025(2) 0.016(2) -0.0002(18) -0.0025(19) -0.0052(19)
N3B 0.027(2) 0.033(3) 0.026(2) 0.001(2) -0.012(2) -0.010(2)
N4B 0.023(2) 0.030(3) 0.025(2) 0.0034(19) -0.008(2) -0.008(2)
N5B 0.031(2) 0.032(3) 0.013(2) -0.0056(18) -0.0019(19) -0.009(2)
N6B 0.022(2) 0.030(2) 0.016(2) 0.0005(18) -0.0032(18) 0.0001(19)
C1B 0.026(3) 0.031(3) 0.023(3) -0.001(2) 0.000(2) -0.004(2)
C2B 0.036(3) 0.026(3) 0.021(3) -0.001(2) 0.000(2) -0.004(2)
C3B 0.038(3) 0.025(3) 0.025(3) -0.009(2) 0.000(3) 0.001(3)
C4B 0.033(3) 0.032(3) 0.018(3) 0.000(2) -0.005(2) -0.007(3)
C5B 0.025(3) 0.032(3) 0.021(3) -0.005(2) -0.004(2) -0.007(2)
C6B 0.040(4) 0.037(4) 0.051(4) -0.012(3) 0.001(3) 0.001(3)
C7B 0.046(4) 0.027(3) 0.036(3) -0.007(3) -0.008(3) -0.004(3)
C8B 0.026(3) 0.037(3) 0.029(3) -0.001(2) -0.008(2) -0.009(3)
C9B 0.035(3) 0.037(3) 0.028(3) 0.002(3) -0.011(3) -0.015(3)
C10B 0.047(4) 0.035(3) 0.038(3) 0.021(3) -0.017(3) -0.023(3)
C11B 0.041(3) 0.036(3) 0.022(3) 0.008(2) -0.010(3) -0.014(3)
C12B 0.033(3) 0.032(3) 0.015(2) 0.002(2) -0.004(2) -0.008(2)
C13B 0.044(4) 0.046(4) 0.054(4) 0.019(3) -0.020(3) -0.019(3)
C14B 0.045(4) 0.045(4) 0.044(4) 0.017(3) -0.025(3) -0.019(3)
C15B 0.028(3) 0.035(3) 0.022(3) 0.000(2) -0.007(2) -0.012(2)
C16B 0.036(3) 0.025(3) 0.012(2) 0.000(2) -0.003(2) -0.004(2)
C17B 0.037(3) 0.033(3) 0.013(2) -0.006(2) -0.005(2) 0.006(3)
C18B 0.033(3) 0.024(3) 0.019(3) 0.000(2) -0.002(2) 0.001(2)
C19B 0.031(3) 0.030(3) 0.019(3) -0.003(2) -0.003(2) -0.005(2)
C20B 0.036(3) 0.044(4) 0.020(3) -0.009(2) -0.005(2) -0.003(3)
C21B 0.034(3) 0.049(4) 0.019(3) -0.001(3) 0.005(2) -0.006(3)
C22B 0.025(3) 0.040(3) 0.017(3) -0.004(2) -0.007(2) -0.013(2)
C23B 0.018(3) 0.037(3) 0.024(3) 0.003(2) -0.008(2) -0.005(2)
C24B 0.019(3) 0.032(3) 0.028(3) -0.002(2) -0.011(2) -0.007(2)
C25B 0.021(3) 0.036(3) 0.020(3) -0.001(2) -0.014(2) -0.004(2)
C26B 0.022(3) 0.037(3) 0.016(2) 0.003(2) -0.006(2) -0.008(2)
C27B 0.019(3) 0.035(3) 0.029(3) -0.003(2) -0.008(2) -0.006(2)
C28B 0.032(3) 0.040(3) 0.022(3) 0.001(2) -0.004(2) -0.004(3)
C29B 0.039(4) 0.046(4) 0.035(3) 0.008(3) -0.001(3) -0.013(3)
C30B 0.040(3) 0.035(3) 0.019(3) -0.003(2) -0.009(2) -0.008(3)
C31B 0.046(4) 0.055(4) 0.027(3) -0.005(3) -0.011(3) -0.023(3)
C32B 0.035(3) 0.027(3) 0.031(3) 0.000(2) 0.003(3) -0.001(3)
C33B 0.043(4) 0.039(4) 0.042(4) 0.011(3) -0.008(3) 0.006(3)
C34B 0.026(3) 0.024(3) 0.018(2) -0.004(2) -0.007(2) -0.005(2)
C35B 0.015(2) 0.029(3) 0.020(3) 0.001(2) -0.009(2) 0.003(2)
C36B 0.025(3) 0.024(3) 0.021(3) 0.003(2) -0.010(2) -0.005(2)
C37B 0.017(3) 0.035(3) 0.018(3) -0.002(2) -0.006(2) -0.006(2)
C38B 0.022(3) 0.023(3) 0.012(2) -0.001(2) -0.004(2) -0.009(2)
C39B 0.028(3) 0.023(3) 0.018(3) 0.001(2) -0.013(2) -0.003(2)
C40B 0.025(3) 0.033(3) 0.019(3) 0.000(2) -0.007(2) -0.006(2)
C41B 0.032(3) 0.036(3) 0.026(3) 0.002(2) -0.009(3) -0.006(3)
C42B 0.038(3) 0.027(3) 0.025(3) 0.000(2) -0.002(3) -0.004(3)
C43B 0.033(3) 0.040(4) 0.043(3) -0.006(3) 0.003(3) 0.001(3)
C44B 0.032(3) 0.028(3) 0.023(3) -0.003(2) -0.009(2) 0.001(2)
C45B 0.049(4) 0.028(3) 0.033(3) 0.002(3) -0.006(3) -0.016(3)

loop_
_atom_type_symbol
_atom_type_description
_atom_type_scat_dispersion_real
_atom_type_scat_dispersion_imag
_atom_type_scat_source
C C 0.0033 0.0016 'International Tables Vol C Tables 4.2.6.8 and 6.1.1.4'
H H 0.0000 0.0000 'International Tables Vol C Tables 4.2.6.8 and 6.1.1.4'
N N 0.0061 0.0033 'International Tables Vol C Tables 4.2.6.8 and 6.1.1.4'
Cl Cl 0.1484 0.1585 'International Tables Vol C Tables 4.2.6.8 and 6.1.1.4'
Sn Sn -0.6537 1.4246 'International Tables Vol C Tables 4.2.6.8 and 6.1.1.4'
O O 0.0106 0.0060 'International Tables Vol C Tables 4.2.6.8 and 6.1.1.4'

loop_
_geom_angle_atom_site_label_1
_geom_angle_atom_site_label_2
_geom_angle_atom_site_label_3
_geom_angle
N2A Sn1A N1A 86.27(15)
N2A Sn1A Cl1A 87.90(12)
N1A Sn1A Cl1A 91.67(11)
N4A Sn2A N3A 87.33(16)
N4A Sn2A Cl2A 91.50(11)
N3A Sn2A Cl2A 92.22(11)
N5A Sn3A N6A 87.73(15)
N5A Sn3A Cl3A 88.70(11)
N6A Sn3A Cl3A 86.73(11)
C2A N1A C1A 118.5(4)
C2A N1A Sn1A 122.4(3)
C1A N1A Sn1A 117.9(3)
C4A N2A C5A 117.2(4)
C4A N2A Sn1A 123.7(3)
C5A N2A Sn1A 116.7(3)
C9A N3A C8A 120.1(5)
C9A N3A Sn2A 124.7(4)
C8A N3A Sn2A 114.6(3)
C11A N4A C12A 119.9(4)
C11A N4A Sn2A 125.4(4)
C12A N4A Sn2A 114.2(3)
C16A N5A C15A 119.9(4)
C16A N5A Sn3A 123.3(4)
C15A N5A Sn3A 115.8(3)
C18A N6A C19A 120.0(4)
C18A N6A Sn3A 121.5(3)
C19A N6A Sn3A 115.4(3)
N1A C1A C22A 111.6(4)
N1A C1A H1AA 109.3
C22A C1A H1AA 109.3
N1A C1A H1AB 109.3
C22A C1A H1AB 109.3
H1AA C1A H1AB 108.0
N1A C2A C3A 124.9(4)
N1A C2A C6A 119.3(5)
C3A C2A C6A 115.8(4)
C2A C3A C4A 131.0(5)
C2A C3A H3AA 114.5
C4A C3A H3AA 114.5
N2A C4A C3A 122.9(5)
N2A C4A C7A 120.8(4)
C3A C4A C7A 116.3(4)
N2A C5A C34A 110.8(4)
N2A C5A H5AA 109.5
C34A C5A H5AA 109.5
N2A C5A H5AB 109.5
C34A C5A H5AB 109.5
H5AA C5A H5AB 108.1
C2A C6A H6AA 109.5
C2A C6A H6AB 109.5
H6AA C6A H6AB 109.5
C2A C6A H6AC 109.5
H6AA C6A H6AC 109.5
H6AB C6A H6AC 109.5
C4A C7A H7AA 109.5
C4A C7A H7AB 109.5
H7AA C7A H7AB 109.5
C4A C7A H7AC 109.5
H7AA C7A H7AC 109.5
H7AB C7A H7AC 109.5
N3A C8A C24A 110.3(4)
N3A C8A H8AA 109.6
C24A C8A H8AA 109.6
N3A C8A H8AB 109.6
C24A C8A H8AB 109.6
H8AA C8A H8AB 108.1
N3A C9A C10A 125.2(5)
N3A C9A C13A 119.9(5)
C10A C9A C13A 114.8(5)
C11A C10A C9A 131.9(5)
C11A C10A H10B 114.0
C9A C10A H10B 114.0
N4A C11A C10A 123.6(5)
N4A C11A C14A 118.8(5)
C10A C11A C14A 117.6(5)
N4A C12A C36A 110.4(4)
N4A C12A H12C 109.6
C36A C12A H12C 109.6
N4A C12A H12D 109.6
C36A C12A H12D 109.6
H12C C12A H12D 108.1
C9A C13A H13D 109.5
C9A C13A H13E 109.5
H13D C13A H13E 109.5
C9A C13A H13F 109.5
H13D C13A H13F 109.5
H13E C13A H13F 109.5
C11A C14A H14D 109.5
C11A C14A H14E 109.5
H14D C14A H14E 109.5
C11A C14A H14F 109.5
H14D C14A H14F 109.5
H14E C14A H14F 109.5
N5A C15A C26A 111.4(4)
N5A C15A H15C 109.3
C26A C15A H15C 109.3
N5A C15A H15D 109.3
C26A C15A H15D 109.3
H15C C15A H15D 108.0
N5A C16A C17A 125.2(5)
N5A C16A C20A 119.3(5)
C17A C16A C20A 115.5(5)
C18A C17A C16A 130.3(5)
C18A C17A H17B 114.9
C16A C17A H17B 114.9
N6A C18A C17A 125.4(5)
N6A C18A C21A 117.5(5)
C17A C18A C21A 117.0(5)
N6A C19A C38A 109.8(4)
N6A C19A H19C 109.7
C38A C19A H19C 109.7
N6A C19A H19D 109.7
C38A C19A H19D 109.7
H19C C19A H19D 108.2
C16A C20A H20D 109.5
C16A C20A H20E 109.5
H20D C20A H20E 109.5
C16A C20A H20F 109.5
H20D C20A H20F 109.5
H20E C20A H20F 109.5
C18A C21A H21D 109.5
C18A C21A H21E 109.5
H21D C21A H21E 109.5
C18A C21A H21F 109.5
H21D C21A H21F 109.5
H21E C21A H21F 109.5
C23A C22A C27A 121.1(5)
C23A C22A C1A 119.9(5)
C27A C22A C1A 118.9(4)
C22A C23A C24A 119.3(5)
C22A C23A C28A 120.2(5)
C24A C23A C28A 120.5(5)
C25A C24A C23A 120.7(5)
C25A C24A C8A 121.2(5)
C23A C24A C8A 118.0(5)
C24A C25A C26A 120.2(5)
C24A C25A C30A 121.5(5)
C26A C25A C30A 118.3(5)
C27A C26A C25A 120.0(5)
C27A C26A C15A 120.9(5)
C25A C26A C15A 119.0(5)
C22A C27A C26A 118.5(5)
C22A C27A C32A 120.4(5)
C26A C27A C32A 121.1(5)
C29A C28A C23A 112.9(5)
C29A C28A H28C 109.0
C23A C28A H28C 109.0
C29A C28A H28D 109.0
C23A C28A H28D 109.0
H28C C28A H28D 107.8
C28A C29A H29D 109.5
C28A C29A H29E 109.5
H29D C29A H29E 109.5
C28A C29A H29F 109.5
H29D C29A H29F 109.5
H29E C29A H29F 109.5
C31A C30A C25A 112.1(4)
C31A C30A H30C 109.2
C25A C30A H30C 109.2
C31A C30A H30D 109.2
C25A C30A H30D 109.2
H30C C30A H30D 107.9
C30A C31A H31D 109.5
C30A C31A H31E 109.5
H31D C31A H31E 109.5
C30A C31A H31F 109.5
H31D C31A H31F 109.5
H31E C31A H31F 109.5
C27A C32A C33A 113.8(5)
C27A C32A H32C 108.8
C33A C32A H32C 108.8
C27A C32A H32D 108.8
C33A C32A H32D 108.8
H32C C32A H32D 107.7
C32A C33A H33D 109.5
C32A C33A H33E 109.5
H33D C33A H33E 109.5
C32A C33A H33F 109.5
H33D C33A H33F 109.5
H33E C33A H33F 109.5
C39A C34A C35A 121.4(5)
C39A C34A C5A 119.4(4)
C35A C34A C5A 119.1(5)
C34A C35A C36A 118.9(5)
C34A C35A C40A 121.1(5)
C36A C35A C40A 119.9(5)
C37A C36A C35A 120.4(5)
C37A C36A C12A 121.5(5)
C35A C36A C12A 118.0(5)
C36A C37A C38A 120.4(5)
C36A C37A C42A 120.6(4)
C38A C37A C42A 119.0(5)
C37A C38A C39A 119.6(5)
C37A C38A C19A 120.0(5)
C39A C38A C19A 120.4(4)
C34A C39A C38A 119.3(4)
C34A C39A C44A 120.4(5)
C38A C39A C44A 120.3(5)
C35A C40A C41A 111.3(4)
C35A C40A H40C 109.4
C41A C40A H40C 109.4
C35A C40A H40D 109.4
C41A C40A H40D 109.4
H40C C40A H40D 108.0
C40A C41A H41D 109.5
C40A C41A H41E 109.5
H41D C41A H41E 109.5
C40A C41A H41F 109.5
H41D C41A H41F 109.5
H41E C41A H41F 109.5
C37A C42A C43A 110.7(4)
C37A C42A H42C 109.5
C43A C42A H42C 109.5
C37A C42A H42D 109.5
C43A C42A H42D 109.5
H42C C42A H42D 108.1
C42A C43A H43D 109.5
C42A C43A H43E 109.5
H43D C43A H43E 109.5
C42A C43A H43F 109.5
H43D C43A H43F 109.5
H43E C43A H43F 109.5
C39A C44A C45A 112.0(4)
C39A C44A H44C 109.2
C45A C44A H44C 109.2
C39A C44A H44D 109.2
C45A C44A H44D 109.2
H44C C44A H44D 107.9
C44A C45A H45D 109.5
C44A C45A H45E 109.5
H45D C45A H45E 109.5
C44A C45A H45F 109.5
H45D C45A H45F 109.5
H45E C45A H45F 109.5
N1B Sn1B N2B 87.30(15)
N1B Sn1B Cl1B 89.01(11)
N2B Sn1B Cl1B 91.00(11)
N3B Sn2B N4B 86.99(16)
N3B Sn2B Cl2B 84.44(12)
N4B Sn2B Cl2B 90.46(11)
N6B Sn3B N5B 87.96(15)
N6B Sn3B Cl3B 89.16(12)
N5B Sn3B Cl3B 88.80(12)
C2B N1B C1B 117.9(4)
C2B N1B Sn1B 122.7(3)
C1B N1B Sn1B 117.1(3)
C4B N2B C5B 119.2(4)
C4B N2B Sn1B 122.1(3)
C5B N2B Sn1B 117.5(3)
C9B N3B C8B 119.9(4)
C9B N3B Sn2B 123.3(4)
C8B N3B Sn2B 113.9(3)
C11B N4B C12B 117.5(4)
C11B N4B Sn2B 124.7(3)
C12B N4B Sn2B 116.4(3)
C16B N5B C15B 120.3(4)
C16B N5B Sn3B 123.9(3)
C15B N5B Sn3B 115.0(3)
C18B N6B C19B 119.3(4)
C18B N6B Sn3B 122.0(3)
C19B N6B Sn3B 116.4(3)
N1B C1B C22B 109.7(4)
N1B C1B H1BA 109.7
C22B C1B H1BA 109.7
N1B C1B H1BB 109.7
C22B C1B H1BB 109.7
H1BA C1B H1BB 108.2
N1B C2B C3B 123.8(5)
N1B C2B C6B 120.4(5)
C3B C2B C6B 115.7(4)
C4B C3B C2B 130.5(5)
C4B C3B H3BA 114.8
C2B C3B H3BA 114.8
N2B C4B C3B 125.4(5)
N2B C4B C7B 119.1(5)
C3B C4B C7B 115.5(5)
N2B C5B C34B 112.3(4)
N2B C5B H5BA 109.1
C34B C5B H5BA 109.1
N2B C5B H5BB 109.1
C34B C5B H5BB 109.1
H5BA C5B H5BB 107.9
C2B C6B H6BA 109.5
C2B C6B H6BB 109.5
H6BA C6B H6BB 109.5
C2B C6B H6BC 109.5
H6BA C6B H6BC 109.5
H6BB C6B H6BC 109.5
C4B C7B H7BA 109.5
C4B C7B H7BB 109.5
H7BA C7B H7BB 109.5
C4B C7B H7BC 109.5
H7BA C7B H7BC 109.5
H7BB C7B H7BC 109.5
N3B C8B C24B 110.4(4)
N3B C8B H8BA 109.6
C24B C8B H8BA 109.6
N3B C8B H8BB 109.6
C24B C8B H8BB 109.6
H8BA C8B H8BB 108.1
N3B C9B C10B 126.1(5)
N3B C9B C13B 118.7(5)
C10B C9B C13B 115.2(5)
C9B C10B C11B 130.3(5)
C9B C10B H10A 114.9
C11B C10B H10A 114.9
N4B C11B C10B 123.7(5)
N4B C11B C14B 119.4(5)
C10B C11B C14B 116.9(5)
N4B C12B C36B 109.6(4)
N4B C12B H12A 109.7
C36B C12B H12A 109.7
N4B C12B H12B 109.7
C36B C12B H12B 109.7
H12A C12B H12B 108.2
C9B C13B H13A 109.5
C9B C13B H13B 109.5
H13A C13B H13B 109.5
C9B C13B H13C 109.5
H13A C13B H13C 109.5
H13B C13B H13C 109.5
C11B C14B H14A 109.5
C11B C14B H14B 109.5
H14A C14B H14B 109.5
C11B C14B H14C 109.5
H14A C14B H14C 109.5
H14B C14B H14C 109.5
N5B C15B C26B 111.4(4)
N5B C15B H15A 109.3
C26B C15B H15A 109.3
N5B C15B H15B 109.3
C26B C15B H15B 109.3
H15A C15B H15B 108.0
N5B C16B C17B 124.2(4)
N5B C16B C20B 119.4(5)
C17B C16B C20B 116.3(4)
C18B C17B C16B 130.5(5)
C18B C17B H17A 114.7
C16B C17B H17A 114.7
N6B C18B C17B 124.9(5)
N6B C18B C21B 119.6(5)
C17B C18B C21B 115.4(4)
N6B C19B C38B 110.5(4)
N6B C19B H19A 109.5
C38B C19B H19A 109.5
N6B C19B H19B 109.5
C38B C19B H19B 109.5
H19A C19B H19B 108.1
C16B C20B H20A 109.5
C16B C20B H20B 109.5
H20A C20B H20B 109.5
C16B C20B H20C 109.5
H20A C20B H20C 109.5
H20B C20B H20C 109.5
C18B C21B H21A 109.5
C18B C21B H21B 109.5
H21A C21B H21B 109.5
C18B C21B H21C 109.5
H21A C21B H21C 109.5
H21B C21B H21C 109.5
C23B C22B C27B 121.8(5)
C23B C22B C1B 121.2(5)
C27B C22B C1B 117.0(5)
C22B C23B C24B 119.3(5)
C22B C23B C28B 120.5(5)
C24B C23B C28B 120.3(5)
C25B C24B C23B 119.8(5)
C25B C24B C8B 122.2(5)
C23B C24B C8B 117.9(5)
C26B C25B C24B 120.1(5)
C26B C25B C30B 119.8(5)
C24B C25B C30B 120.1(5)
C25B C26B C27B 121.1(5)
C25B C26B C15B 118.1(4)
C27B C26B C15B 120.8(5)
C26B C27B C22B 117.9(5)
C26B C27B C32B 121.3(5)
C22B C27B C32B 120.8(4)
C23B C28B C29B 112.0(4)
C23B C28B H28A 109.2
C29B C28B H28A 109.2
C23B C28B H28B 109.2
C29B C28B H28B 109.2
H28A C28B H28B 107.9
C28B C29B H29A 109.5
C28B C29B H29B 109.5
H29A C29B H29B 109.5
C28B C29B H29C 109.5
H29A C29B H29C 109.5
H29B C29B H29C 109.5
C25B C30B C31B 111.7(4)
C25B C30B H30A 109.3
C31B C30B H30A 109.3
C25B C30B H30B 109.3
C31B C30B H30B 109.3
H30A C30B H30B 107.9
C30B C31B H31A 109.5
C30B C31B H31B 109.5
H31A C31B H31B 109.5
C30B C31B H31C 109.5
H31A C31B H31C 109.5
H31B C31B H31C 109.5
C27B C32B C33B 112.4(5)
C27B C32B H32A 109.1
C33B C32B H32A 109.1
C27B C32B H32B 109.1
C33B C32B H32B 109.1
H32A C32B H32B 107.9
C32B C33B H33A 109.5
C32B C33B H33B 109.5
H33A C33B H33B 109.5
C32B C33B H33C 109.5
H33A C33B H33C 109.5
H33B C33B H33C 109.5
C35B C34B C39B 121.0(4)
C35B C34B C5B 119.5(4)
C39B C34B C5B 119.5(4)
C34B C35B C36B 119.0(5)
C34B C35B C40B 121.4(4)
C36B C35B C40B 119.6(4)
C37B C36B C35B 121.2(5)
C37B C36B C12B 120.3(4)
C35B C36B C12B 118.5(4)
C36B C37B C38B 119.0(4)
C36B C37B C42B 119.8(5)
C38B C37B C42B 121.0(4)
C37B C38B C39B 120.3(4)
C37B C38B C19B 119.4(4)
C39B C38B C19B 120.2(4)
C34B C39B C38B 119.5(4)
C34B C39B C44B 119.8(4)
C38B C39B C44B 120.7(4)
C41B C40B C35B 112.1(4)
C41B C40B H40A 109.2
C35B C40B H40A 109.2
C41B C40B H40B 109.2
C35B C40B H40B 109.2
H40A C40B H40B 107.9
C40B C41B H41A 109.5
C40B C41B H41B 109.5
H41A C41B H41B 109.5
C40B C41B H41C 109.5
H41A C41B H41C 109.5
H41B C41B H41C 109.5
C37B C42B C43B 112.7(4)
C37B C42B H42A 109.1
C43B C42B H42A 109.1
C37B C42B H42B 109.1
C43B C42B H42B 109.1
H42A C42B H42B 107.8
C42B C43B H43A 109.5
C42B C43B H43B 109.5
H43A C43B H43B 109.5
C42B C43B H43C 109.5
H43A C43B H43C 109.5
H43B C43B H43C 109.5
C45B C44B C39B 111.2(4)
C45B C44B H44A 109.4
C39B C44B H44A 109.4
C45B C44B H44B 109.4
C39B C44B H44B 109.4
H44A C44B H44B 108.0
C44B C45B H45A 109.5
C44B C45B H45B 109.5
H45A C45B H45B 109.5
C44B C45B H45C 109.5
H45A C45B H45C 109.5
H45B C45B H45C 109.5

loop_
_geom_bond_atom_site_label_1
_geom_bond_atom_site_label_2
_geom_bond_distance
Sn1A N2A 2.161(4)
Sn1A N1A 2.205(4)
Sn1A Cl1A 2.5206(14)
Sn2A N4A 2.177(4)
Sn2A N3A 2.183(4)
Sn2A Cl2A 2.5285(14)
Sn3A N5A 2.171(4)
Sn3A N6A 2.173(4)
Sn3A Cl3A 2.5284(13)
N1A C2A 1.335(6)
N1A C1A 1.473(6)
N2A C4A 1.340(6)
N2A C5A 1.509(6)
N3A C9A 1.335(7)
N3A C8A 1.473(7)
N4A C11A 1.361(6)
N4A C12A 1.478(7)
N5A C16A 1.330(6)
N5A C15A 1.493(6)
N6A C18A 1.334(6)
N6A C19A 1.490(6)
C1A C22A 1.531(7)
C1A H1AA 0.9900
C1A H1AB 0.9900
C2A C3A 1.373(7)
C2A C6A 1.516(6)
C3A C4A 1.412(7)
C3A H3AA 0.9500
C4A C7A 1.489(7)
C5A C34A 1.522(6)
C5A H5AA 0.9900
C5A H5AB 0.9900
C6A H6AA 0.9800
C6A H6AB 0.9800
C6A H6AC 0.9800
C7A H7AA 0.9800
C7A H7AB 0.9800
C7A H7AC 0.9800
C8A C24A 1.534(7)
C8A H8AA 0.9900
C8A H8AB 0.9900
C9A C10A 1.384(7)
C9A C13A 1.524(7)
C10A C11A 1.380(8)
C10A H10B 0.9500
C11A C14A 1.512(7)
C12A C36A 1.513(7)
C12A H12C 0.9900
C12A H12D 0.9900
C13A H13D 0.9800
C13A H13E 0.9800
C13A H13F 0.9800
C14A H14D 0.9800
C14A H14E 0.9800
C14A H14F 0.9800
C15A C26A 1.500(7)
C15A H15C 0.9900
C15A H15D 0.9900
C16A C17A 1.390(7)
C16A C20A 1.500(7)
C17A C18A 1.386(7)
C17A H17B 0.9500
C18A C21A 1.520(7)
C19A C38A 1.501(7)
C19A H19C 0.9900
C19A H19D 0.9900
C20A H20D 0.9800
C20A H20E 0.9800
C20A H20F 0.9800
C21A H21D 0.9800
C21A H21E 0.9800
C21A H21F 0.9800
C22A C23A 1.404(7)
C22A C27A 1.404(7)
C23A C24A 1.407(7)
C23A C28A 1.530(7)
C24A C25A 1.372(7)
C25A C26A 1.420(7)
C25A C30A 1.537(7)
C26A C27A 1.417(7)
C27A C32A 1.506(7)
C28A C29A 1.500(7)
C28A H28C 0.9900
C28A H28D 0.9900
C29A H29D 0.9800
C29A H29E 0.9800
C29A H29F 0.9800
C30A C31A 1.510(8)
C30A H30C 0.9900
C30A H30D 0.9900
C31A H31D 0.9800
C31A H31E 0.9800
C31A H31F 0.9800
C32A C33A 1.510(7)
C32A H32C 0.9900
C32A H32D 0.9900
C33A H33D 0.9800
C33A H33E 0.9800
C33A H33F 0.9800
C34A C39A 1.394(7)
C34A C35A 1.409(7)
C35A C36A 1.416(7)
C35A C40A 1.522(7)
C36A C37A 1.392(7)
C37A C38A 1.413(7)
C37A C42A 1.512(6)
C38A C39A 1.424(7)
C39A C44A 1.509(7)
C40A C41A 1.531(7)
C40A H40C 0.9900
C40A H40D 0.9900
C41A H41D 0.9800
C41A H41E 0.9800
C41A H41F 0.9800
C42A C43A 1.565(7)
C42A H42C 0.9900
C42A H42D 0.9900
C43A H43D 0.9800
C43A H43E 0.9800
C43A H43F 0.9800
C44A C45A 1.519(7)
C44A H44C 0.9900
C44A H44D 0.9900
C45A H45D 0.9800
C45A H45E 0.9800
C45A H45F 0.9800
Sn1B N1B 2.182(4)
Sn1B N2B 2.184(4)
Sn1B Cl1B 2.5293(14)
Sn2B N3B 2.176(4)
Sn2B N4B 2.179(4)
Sn2B Cl2B 2.5318(14)
Sn3B N6B 2.161(4)
Sn3B N5B 2.175(4)
Sn3B Cl3B 2.5348(15)
N1B C2B 1.328(6)
N1B C1B 1.486(6)
N2B C4B 1.331(6)
N2B C5B 1.475(6)
N3B C9B 1.320(7)
N3B C8B 1.487(6)
N4B C11B 1.344(7)
N4B C12B 1.490(6)
N5B C16B 1.342(6)
N5B C15B 1.473(6)
N6B C18B 1.354(6)
N6B C19B 1.488(6)
C1B C22B 1.528(7)
C1B H1BA 0.9900
C1B H1BB 0.9900
C2B C3B 1.408(7)
C2B C6B 1.487(8)
C3B C4B 1.405(7)
C3B H3BA 0.9500
C4B C7B 1.513(7)
C5B C34B 1.514(6)
C5B H5BA 0.9900
C5B H5BB 0.9900
C6B H6BA 0.9800
C6B H6BB 0.9800
C6B H6BC 0.9800
C7B H7BA 0.9800
C7B H7BB 0.9800
C7B H7BC 0.9800
C8B C24B 1.497(7)
C8B H8BA 0.9900
C8B H8BB 0.9900
C9B C10B 1.392(8)
C9B C13B 1.514(8)
C10B C11B 1.400(8)
C10B H10A 0.9500
C11B C14B 1.505(7)
C12B C36B 1.524(7)
C12B H12A 0.9900
C12B H12B 0.9900
C13B H13A 0.9800
C13B H13B 0.9800
C13B H13C 0.9800
C14B H14A 0.9800
C14B H14B 0.9800
C14B H14C 0.9800
C15B C26B 1.500(7)
C15B H15A 0.9900
C15B H15B 0.9900
C16B C17B 1.410(7)
C16B C20B 1.508(6)
C17B C18B 1.385(7)
C17B H17A 0.9500
C18B C21B 1.491(7)
C19B C38B 1.511(6)
C19B H19A 0.9900
C19B H19B 0.9900
C20B H20A 0.9800
C20B H20B 0.9800
C20B H20C 0.9800
C21B H21A 0.9800
C21B H21B 0.9800
C21B H21C 0.9800
C22B C23B 1.382(7)
C22B C27B 1.428(7)
C23B C24B 1.414(7)
C23B C28B 1.503(7)
C24B C25B 1.411(7)
C25B C26B 1.395(7)
C25B C30B 1.537(7)
C26B C27B 1.404(7)
C27B C32B 1.514(7)
C28B C29B 1.554(8)
C28B H28A 0.9900
C28B H28B 0.9900
C29B H29A 0.9800
C29B H29B 0.9800
C29B H29C 0.9800
C30B C31B 1.541(7)
C30B H30A 0.9900
C30B H30B 0.9900
C31B H31A 0.9800
C31B H31B 0.9800
C31B H31C 0.9800
C32B C33B 1.536(7)
C32B H32A 0.9900
C32B H32B 0.9900
C33B H33A 0.9800
C33B H33B 0.9800
C33B H33C 0.9800
C34B C35B 1.392(7)
C34B C39B 1.402(7)
C35B C36B 1.412(6)
C35B C40B 1.524(7)
C36B C37B 1.399(7)
C37B C38B 1.408(7)
C37B C42B 1.513(7)
C38B C39B 1.411(6)
C39B C44B 1.522(7)
C40B C41B 1.511(6)
C40B H40A 0.9900
C40B H40B 0.9900
C41B H41A 0.9800
C41B H41B 0.9800
C41B H41C 0.9800
C42B C43B 1.522(7)
C42B H42A 0.9900
C42B H42B 0.9900
C43B H43A 0.9800
C43B H43B 0.9800
C43B H43C 0.9800
C44B C45B 1.517(7)
C44B H44A 0.9900
C44B H44B 0.9900
C45B H45A 0.9800
C45B H45B 0.9800
C45B H45C 0.9800
